data_7216116
loop_
_publ_author_name
'Pocic, David'
'Planeix, Jean-Marc'
'Kyritsakas, Nathalie'
'Jouaiti, Abdelaziz'
'Hosseini, Mir Wais'

_publ_section_title
;
 Molecular tectonics: on the role of counter-ions in the dimensionality of
 silver coordination networks
;
_journal_issue 104
_journal_name_full CrystEngComm
_journal_page_first 624
_journal_paper_doi 10.1039/b513138n
_journal_volume 7
_journal_year 2005
_chemical_formula_moiety 'C8 H10 Ag N2, As F6'
_chemical_formula_sum 'C8 H10 Ag As F6 N2'
_chemical_formula_weight 430.97
_chemical_name_systematic
;
?
;
_space_group_IT_number 15
_symmetry_cell_setting monoclinic
_symmetry_space_group_name_Hall '-C 2yc'
_symmetry_space_group_name_H-M 'C 1 2/c 1'
_atom_sites_solution_hydrogens geom
_atom_sites_solution_primary direct
_atom_sites_solution_secondary difmap
_audit_creation_method SHELXL-97
_cell_angle_alpha 90.00
_cell_angle_beta 103.598(2)
_cell_angle_gamma 90.00
_cell_formula_units_Z 8
_cell_length_a 12.2972(3)
_cell_length_b 10.3781(3)
_cell_length_c 19.1675(4)
_cell_measurement_reflns_used 8420
_cell_measurement_temperature 173(2)
_cell_measurement_theta_max 0.00
_cell_measurement_theta_min 0.00
_cell_volume 2377.62(10)
_computing_cell_refinement 'Bruker SMART'
_computing_data_collection 'Bruker SMART'
_computing_data_reduction 'Bruker SAINT'
_computing_molecular_graphics 'Bruker SHELXTL'
_computing_publication_material 'Bruker SHELXTL'
_computing_structure_refinement 'SHELXL-97 (Sheldrick, 1997)'
_computing_structure_solution 'SHELXS-97 (Sheldrick, 1990)'
_diffrn_ambient_temperature 173(2)
_diffrn_measured_fraction_theta_full 0.992
_diffrn_measured_fraction_theta_max 0.992
_diffrn_measurement_device_type 'CCD area detector'
_diffrn_measurement_method 'phi and omega scans'
_diffrn_radiation_monochromator graphite
_diffrn_radiation_source 'fine-focus sealed tube'
_diffrn_radiation_type MoK\a
_diffrn_radiation_wavelength 0.71073
_diffrn_reflns_av_R_equivalents 0.0380
_diffrn_reflns_av_sigmaI/netI 0.0366
_diffrn_reflns_limit_h_max 19
_diffrn_reflns_limit_h_min -18
_diffrn_reflns_limit_k_max 14
_diffrn_reflns_limit_k_min -17
_diffrn_reflns_limit_l_max 28
_diffrn_reflns_limit_l_min -31
_diffrn_reflns_number 23492
_diffrn_reflns_theta_full 34.77
_diffrn_reflns_theta_max 34.77
_diffrn_reflns_theta_min 2.97
_exptl_absorpt_coefficient_mu 4.518
_exptl_absorpt_correction_T_max 0.7139
_exptl_absorpt_correction_T_min 0.6608
_exptl_absorpt_correction_type multi-scan
_exptl_absorpt_process_details sadabs
_exptl_crystal_colour colorless
_exptl_crystal_density_diffrn 2.408
_exptl_crystal_density_meas ?
_exptl_crystal_density_method 'not measured'
_exptl_crystal_description prism
_exptl_crystal_F_000 1648
_exptl_crystal_size_max 0.10
_exptl_crystal_size_mid 0.08
_exptl_crystal_size_min 0.08
_refine_diff_density_max 0.972
_refine_diff_density_min -0.532
_refine_diff_density_rms 0.135
_refine_ls_extinction_method none
_refine_ls_goodness_of_fit_ref 1.054
_refine_ls_hydrogen_treatment riding
_refine_ls_matrix_type full
_refine_ls_number_parameters 192
_refine_ls_number_reflns 5179
_refine_ls_number_restraints 0
_refine_ls_restrained_S_all 1.054
_refine_ls_R_factor_all 0.0482
_refine_ls_R_factor_gt 0.0306
_refine_ls_shift/su_max 0.002
_refine_ls_shift/su_mean 0.000
_refine_ls_structure_factor_coef Fsqd
_refine_ls_weighting_details 'calc w=1/[\s^2^(Fo^2^)+(0.0370P)^2^+0.4969P] where P=(Fo^2^+2Fc^2^)/3'
_refine_ls_weighting_scheme calc
_refine_ls_wR_factor_gt 0.0684
_refine_ls_wR_factor_ref 0.0733
_reflns_number_gt 3971
_reflns_number_total 5179
_reflns_threshold_expression >2sigma(I)
_cod_data_source_file b513138n.txt
_cod_data_source_block e365a
_cod_depositor_comments
;
The following automatic conversions were performed:

'_symmetry_cell_setting' value 'Monoclinic' changed to 'monoclinic'
according to
/usr/data/users/saulius/automatic-downloads/retrospective/RSC/lib/dictionaries/cif_core.dic
dictionary named 'cif_core.dic' version 2.4.2 from 2011-04-26.

Automatic conversion script
Id: cif_fix_values 2281 2013-09-26 08:29:07Z andrius 

The following automatic conversions were performed:

'_exptl_crystal_density_meas' value 'none' was changed to '?' - the
value is perceived as not measured.

Automatic conversion script
Id: cif_fix_values 3008 2015-01-20 13:52:24Z robertas 
;
_cod_original_sg_symbol_H-M C2/c
_cod_database_code 7216116

loop_
_symmetry_equiv_pos_as_xyz
'x, y, z'
'-x, y, -z+1/2'
'x+1/2, y+1/2, z'
'-x+1/2, y+1/2, -z+1/2'
'-x, -y, -z'
'x, -y, z-1/2'
'-x+1/2, -y+1/2, -z'
'x+1/2, -y+1/2, z-1/2'

loop_
_atom_site_label
_atom_site_type_symbol
_atom_site_fract_x
_atom_site_fract_y
_atom_site_fract_z
_atom_site_U_iso_or_equiv
_atom_site_adp_type
_atom_site_occupancy
_atom_site_symmetry_multiplicity
_atom_site_calc_flag
_atom_site_refinement_flags
_atom_site_disorder_assembly
Ag1 Ag 0.275634(13) 0.886057(15) 0.636249(8) 0.02412(5) Uani 1 1 d . .
N1 N 0.34612(15) 0.99989(17) 0.72861(9) 0.0226(3) Uani 1 1 d . .
C1 C 0.37342(19) 0.9398(2) 0.79263(12) 0.0265(4) Uani 1 1 d . .
H1 H 0.3736 0.8482 0.7937 0.032 Uiso 1 1 calc R .
C2 C 0.40121(18) 1.0062(2) 0.85688(11) 0.0245(4) Uani 1 1 d . .
H2 H 0.4210 0.9605 0.9010 0.029 Uiso 1 1 calc R .
C3 C 0.40014(16) 1.14017(19) 0.85674(11) 0.0197(4) Uani 1 1 d . .
C4 C 0.37541(18) 1.2016(2) 0.79060(11) 0.0237(4) Uani 1 1 d . .
H4 H 0.3769 1.2930 0.7882 0.028 Uiso 1 1 calc R .
C5 C 0.34851(19) 1.1294(2) 0.72780(12) 0.0255(4) Uani 1 1 d . .
H5 H 0.3313 1.1729 0.6829 0.031 Uiso 1 1 calc R .
N2 N 0.18168(13) 0.75602(15) 0.55330(8) 0.0163(3) Uani 1 1 d . .
C6 C 0.24909(16) 0.64011(17) 0.54437(10) 0.0175(3) Uani 1 1 d . .
H6A H 0.2022 0.5799 0.5099 0.021 Uiso 1 1 calc R .
H6B H 0.2732 0.5952 0.5910 0.021 Uiso 1 1 calc R .
C7 C 0.35110(16) 0.67739(18) 0.51737(10) 0.0181(3) Uani 1 1 d . .
H7A H 0.3994 0.7350 0.5527 0.022 Uiso 1 1 calc R .
H7B H 0.3947 0.5991 0.5125 0.022 Uiso 1 1 calc R .
C8 C 0.07683(16) 0.7153(2) 0.57369(11) 0.0218(4) Uani 1 1 d . .
H8A H 0.0319 0.6613 0.5348 0.026 Uiso 1 1 calc R .
H8B H 0.0322 0.7927 0.5786 0.026 Uiso 1 1 calc R .
As1 As 0.7500 0.2500 1.0000 0.02069(7) Uani 1 2 d S .
F1 F 0.66615(15) 0.36274(16) 0.94943(11) 0.0586(5) Uani 1 1 d . .
F2 F 0.67193(13) 0.12958(13) 0.94933(8) 0.0354(3) Uani 1 1 d . .
F3 F 0.66250(16) 0.2449(2) 1.05690(10) 0.0600(5) Uani 1 1 d . .
As2 As 0.0000 0.92887(3) 0.2500 0.02217(7) Uani 1 2 d S .
F4 F 0.1080(4) 0.8315(5) 0.2884(3) 0.0638(15) Uani 0.50 1 d P F
F5 F 0.1118(4) 1.0242(5) 0.2915(3) 0.0615(14) Uani 0.50 1 d P G
F6 F 0.0689(5) 0.8865(5) 0.1864(2) 0.0678(14) Uani 0.50 1 d P H
F6A F 0.0661(4) 0.9672(4) 0.1829(2) 0.0570(11) Uani 0.50 1 d P I
F5A F 0.0606(4) 1.0542(4) 0.2999(2) 0.0409(9) Uani 0.50 1 d P J
F4A F 0.0615(4) 0.8005(4) 0.3033(2) 0.0397(9) Uani 0.50 1 d P K

loop_
_atom_site_aniso_label
_atom_site_aniso_U_11
_atom_site_aniso_U_22
_atom_site_aniso_U_33
_atom_site_aniso_U_23
_atom_site_aniso_U_13
_atom_site_aniso_U_12
Ag1 0.02999(9) 0.02534(8) 0.01622(8) -0.00647(5) 0.00383(6) -0.00027(6)
N1 0.0260(8) 0.0251(9) 0.0173(8) -0.0057(6) 0.0061(6) 0.0001(6)
C1 0.0336(11) 0.0223(9) 0.0231(10) -0.0040(7) 0.0057(8) 0.0032(8)
C2 0.0307(10) 0.0263(10) 0.0157(9) -0.0016(7) 0.0041(8) 0.0045(8)
C3 0.0180(8) 0.0245(9) 0.0174(8) -0.0045(7) 0.0057(7) -0.0014(7)
C4 0.0317(10) 0.0208(9) 0.0204(9) -0.0026(7) 0.0097(8) -0.0037(8)
C5 0.0331(11) 0.0267(10) 0.0185(9) -0.0011(7) 0.0099(8) -0.0029(8)
N2 0.0198(7) 0.0166(7) 0.0121(7) 0.0023(5) 0.0031(6) 0.0017(5)
C6 0.0231(9) 0.0152(8) 0.0139(8) 0.0026(6) 0.0038(7) 0.0017(6)
C7 0.0206(8) 0.0189(8) 0.0135(8) 0.0042(6) 0.0016(6) 0.0039(6)
C8 0.0194(8) 0.0278(10) 0.0177(9) 0.0052(7) 0.0035(7) 0.0019(7)
As1 0.02230(14) 0.01832(13) 0.01926(14) 0.00243(10) 0.00049(11) -0.00286(10)
F1 0.0450(9) 0.0321(8) 0.0779(14) 0.0193(8) -0.0269(9) -0.0060(7)
F2 0.0357(7) 0.0272(7) 0.0363(8) -0.0040(5) -0.0056(6) -0.0079(6)
F3 0.0575(11) 0.0861(14) 0.0447(10) -0.0162(9) 0.0284(9) -0.0259(10)
As2 0.02430(14) 0.01880(13) 0.02106(14) 0.000 0.00059(11) 0.000
F4 0.058(3) 0.047(3) 0.063(3) -0.017(2) -0.032(2) 0.027(2)
F5 0.051(3) 0.059(3) 0.058(3) 0.016(2) -0.018(2) -0.030(2)
F6 0.090(3) 0.076(3) 0.048(2) 0.007(2) 0.037(2) 0.033(3)
F6A 0.071(3) 0.065(3) 0.047(2) -0.016(2) 0.038(2) -0.025(2)
F5A 0.051(2) 0.0264(17) 0.0379(18) -0.0139(13) -0.0034(19) -0.0065(17)
F4A 0.048(3) 0.0274(18) 0.0353(18) 0.0038(13) -0.0072(18) 0.0122(17)

loop_
_atom_type_symbol
_atom_type_description
_atom_type_scat_dispersion_real
_atom_type_scat_dispersion_imag
_atom_type_scat_source
C C 0.0033 0.0016 'International Tables Vol C Tables 4.2.6.8 and 6.1.1.4'
H H 0.0000 0.0000 'International Tables Vol C Tables 4.2.6.8 and 6.1.1.4'
N N 0.0061 0.0033 'International Tables Vol C Tables 4.2.6.8 and 6.1.1.4'
F F 0.0171 0.0103 'International Tables Vol C Tables 4.2.6.8 and 6.1.1.4'
As As 0.0499 2.0058 'International Tables Vol C Tables 4.2.6.8 and 6.1.1.4'
Ag Ag -0.8971 1.1015 'International Tables Vol C Tables 4.2.6.8 and 6.1.1.4'

loop_
_geom_angle_atom_site_label_1
_geom_angle_atom_site_label_2
_geom_angle_atom_site_label_3
_geom_angle
_geom_angle_site_symmetry_1
_geom_angle_site_symmetry_3
N1 Ag1 N2 169.24(6) . .
C5 N1 C1 118.18(18) . .
C5 N1 Ag1 123.31(14) . .
C1 N1 Ag1 117.68(14) . .
N1 C1 C2 122.5(2) . .
N1 C1 H1 118.8 . .
C2 C1 H1 118.8 . .
C1 C2 C3 119.81(19) . .
C1 C2 H2 120.1 . .
C3 C2 H2 120.1 . .
C4 C3 C2 117.46(18) . .
C4 C3 C8 121.61(19) . 4_556
C2 C3 C8 120.91(19) . 4_556
C3 C4 C5 120.00(19) . .
C3 C4 H4 120.0 . .
C5 C4 H4 120.0 . .
N1 C5 C4 122.0(2) . .
N1 C5 H5 119.0 . .
C4 C5 H5 119.0 . .
C7 N2 C6 107.96(14) 7_566 .
C7 N2 C8 107.68(14) 7_566 .
C6 N2 C8 109.78(14) . .
C7 N2 Ag1 110.93(11) 7_566 .
C6 N2 Ag1 111.49(11) . .
C8 N2 Ag1 108.92(12) . .
N2 C6 C7 111.09(14) . .
N2 C6 H6A 109.4 . .
C7 C6 H6A 109.4 . .
N2 C6 H6B 109.4 . .
C7 C6 H6B 109.4 . .
H6A C6 H6B 108.0 . .
N2 C7 C6 111.12(15) 7_566 .
N2 C7 H7A 109.4 7_566 .
C6 C7 H7A 109.4 . .
N2 C7 H7B 109.4 7_566 .
C6 C7 H7B 109.4 . .
H7A C7 H7B 108.0 . .
N2 C8 C3 112.48(16) . 4_546
N2 C8 H8A 109.1 . .
C3 C8 H8A 109.1 4_546 .
N2 C8 H8B 109.1 . .
C3 C8 H8B 109.1 4_546 .
H8A C8 H8B 107.8 . .
F3 As1 F3 179.999(1) 7_657 .
F3 As1 F1 90.20(11) 7_657 .
F3 As1 F1 89.80(11) . .
F3 As1 F1 89.81(11) 7_657 7_657
F3 As1 F1 90.19(11) . 7_657
F1 As1 F1 179.998(1) . 7_657
F3 As1 F2 89.22(8) 7_657 7_657
F3 As1 F2 90.78(8) . 7_657
F1 As1 F2 90.29(8) . 7_657
F1 As1 F2 89.71(8) 7_657 7_657
F3 As1 F2 90.78(8) 7_657 .
F3 As1 F2 89.22(8) . .
F1 As1 F2 89.71(8) . .
F1 As1 F2 90.29(8) 7_657 .
F2 As1 F2 180.0 7_657 .
F5A As2 F5A 78.6(3) . 2
F5A As2 F4 91.0(2) . .
F5A As2 F4 155.1(3) 2 .
F5A As2 F4 155.1(2) . 2
F5A As2 F4 91.0(2) 2 2
F4 As2 F4 106.7(4) . 2
F5A As2 F6 91.2(2) . 2
F5A As2 F6 112.3(3) 2 2
F4 As2 F6 90.3(3) . 2
F4 As2 F6 71.6(3) 2 2
F5A As2 F6 112.3(3) . .
F5A As2 F6 91.2(2) 2 .
F4 As2 F6 71.6(3) . .
F4 As2 F6 90.3(3) 2 .
F6 As2 F6 150.0(4) 2 .
F5A As2 F6A 91.2(2) . .
F5A As2 F6A 67.7(2) 2 .
F4 As2 F6A 90.2(3) . .
F4 As2 F6A 105.9(3) 2 .
F6 As2 F6A 177.5(2) 2 .
F5A As2 F6A 67.7(2) . 2
F5A As2 F6A 91.2(2) 2 2
F4 As2 F6A 105.9(3) . 2
F4 As2 F6A 90.2(3) 2 2
F6 As2 F6A 177.5(2) . 2
F6A As2 F6A 153.3(3) . 2
F5A As2 F5 91.0(2) 2 .
F4 As2 F5 71.6(3) . .
F4 As2 F5 177.9(2) 2 .
F6 As2 F5 107.2(2) 2 .
F6 As2 F5 90.1(3) . .
F6A As2 F5 75.4(2) . .
F6A As2 F5 89.3(3) 2 .
F5A As2 F5 91.0(2) . 2
F4 As2 F5 177.9(2) . 2
F4 As2 F5 71.6(2) 2 2
F6 As2 F5 90.1(3) 2 2
F6 As2 F5 107.2(2) . 2
F6A As2 F5 89.3(3) . 2
F6A As2 F5 75.4(2) 2 2
F5 As2 F5 110.2(4) . 2
F5A As2 F4A 178.7(2) . 2
F5A As2 F4A 100.7(2) 2 2
F4 As2 F4A 89.19(19) . 2
F6 As2 F4A 90.1(2) 2 2
F6 As2 F4A 66.5(2) . 2
F6A As2 F4A 87.4(2) . 2
F6A As2 F4A 113.5(2) 2 2
F5 As2 F4A 153.8(2) . 2
F5 As2 F4A 88.8(2) 2 2
F5A As2 F4A 100.7(2) . .
F5A As2 F4A 178.7(2) 2 .
F4 As2 F4A 89.19(19) 2 .
F6 As2 F4A 66.5(2) 2 .
F6 As2 F4A 90.1(2) . .
F6A As2 F4A 113.5(2) . .
F6A As2 F4A 87.4(2) 2 .
F5 As2 F4A 88.8(2) . .
F5 As2 F4A 153.8(2) 2 .
F4A As2 F4A 80.0(3) 2 .

loop_
_geom_bond_atom_site_label_1
_geom_bond_atom_site_label_2
_geom_bond_distance
_geom_bond_site_symmetry_2
Ag1 N1 2.1353(17) .
Ag1 N2 2.1954(16) .
N1 C5 1.345(3) .
N1 C1 1.347(3) .
C1 C2 1.383(3) .
C1 H1 0.9500 .
C2 C3 1.390(3) .
C2 H2 0.9500 .
C3 C4 1.387(3) .
C3 C8 1.513(3) 4_556
C4 C5 1.390(3) .
C4 H4 0.9500 .
C5 H5 0.9500 .
N2 C7 1.489(2) 7_566
N2 C6 1.493(2) .
N2 C8 1.494(2) .
C6 C7 1.515(3) .
C6 H6A 0.9900 .
C6 H6B 0.9900 .
C7 N2 1.489(2) 7_566
C7 H7A 0.9900 .
C7 H7B 0.9900 .
C8 C3 1.513(3) 4_546
C8 H8A 0.9900 .
C8 H8B 0.9900 .
As1 F3 1.7034(16) 7_657
As1 F3 1.7034(16) .
As1 F1 1.7035(16) .
As1 F1 1.7035(16) 7_657
As1 F2 1.7287(13) 7_657
As1 F2 1.7287(13) .
As2 F5A 1.681(4) .
As2 F5A 1.681(4) 2
As2 F4 1.693(5) .
As2 F4 1.693(5) 2
As2 F6 1.698(4) 2
As2 F6 1.698(4) .
As2 F6A 1.721(4) .
As2 F6A 1.721(4) 2
As2 F5 1.729(4) .
As2 F5 1.729(4) 2
As2 F4A 1.740(4) 2
As2 F4A 1.740(4) .
